data_7115273
loop_
_publ_author_name
'Michael R. Gau'
'Clifton R. Hamilton'
'Michael J. Zdilla'

_publ_section_title
;
 Preparation of a 'twisted basket'Mn4N8 cluster: a two-hydrogen-atom
 reduced analogue of the Mn4N8 pinned butterfly
;
_journal_name_full Chem.Commun.
_journal_page_first 7780
_journal_paper_doi 10.1039/C4CC02872D
_journal_volume 50
_journal_year 2014
_chemical_absolute_configuration ad
_chemical_formula_moiety '[C48 H44 Mn4 N8] . [C5 H5 N]4'
_chemical_formula_sum 'C88 H84 Mn4 N16'
_chemical_formula_weight 1585.47
_chemical_melting_point ?
_chemical_name_common 'Twisted Basket Mn4'
_chemical_name_systematic
;
 ?
;
_space_group_crystal_system orthorhombic
_space_group_IT_number 43
_space_group_name_Hall 'F 2 -2d'
_space_group_name_H-M_alt 'F d d 2'
_symmetry_space_group_name_Hall 'F 2 -2d'
_symmetry_space_group_name_H-M 'F d d 2'
_atom_sites_solution_hydrogens geom
_atom_sites_solution_primary direct
_audit_creation_method SHELXL-2013
_cell_angle_alpha 90
_cell_angle_beta 90
_cell_angle_gamma 90
_cell_formula_units_Z 8
_cell_length_a 18.1979(16)
_cell_length_b 22.599(2)
_cell_length_c 40.496(5)
_cell_measurement_reflns_used 4341
_cell_measurement_temperature 100(2)
_cell_measurement_theta_max 20.41
_cell_measurement_theta_min 2.454
_cell_volume 16654(3)
_computing_cell_refinement 'SAINT (Bruker-AXS)'
_computing_data_collection 'COSMO (Bruker-AXS)'
_computing_data_reduction 'SADABS (Bruker-AXS)'
_computing_molecular_graphics XP
_computing_publication_material 'APEX2 Report Generator (Bruker-AXS)'
_computing_structure_refinement 'SHELXL-2013 (Sheldrick, 2013)'
_computing_structure_solution 'SHELXS-97 (Sheldrick, 2008)'
_diffrn_ambient_temperature 100(2)
_diffrn_detector_area_resol_mean 8.333
_diffrn_measured_fraction_theta_full 0.582
_diffrn_measured_fraction_theta_max 0.998
_diffrn_measurement_device_type 'Kappa APEX II DUO'
_diffrn_measurement_method 'Omega Scans'
_diffrn_radiation_type MoK\a
_diffrn_radiation_wavelength 0.71073
_diffrn_reflns_av_R_equivalents 0.0246
_diffrn_reflns_av_unetI/netI 0.0284
_diffrn_reflns_Laue_measured_fraction_full 0.582
_diffrn_reflns_Laue_measured_fraction_max 0.998
_diffrn_reflns_limit_h_max 18
_diffrn_reflns_limit_h_min -18
_diffrn_reflns_limit_k_max 22
_diffrn_reflns_limit_k_min -19
_diffrn_reflns_limit_l_max 33
_diffrn_reflns_limit_l_min -40
_diffrn_reflns_number 11276
_diffrn_reflns_point_group_measured_fraction_full 0.487
_diffrn_reflns_point_group_measured_fraction_max 0.838
_diffrn_reflns_theta_full 25.242
_diffrn_reflns_theta_max 20.820
_diffrn_reflns_theta_min 1.522
_diffrn_source 'Fine-focused Sealed Tube'
_exptl_absorpt_coefficient_mu 0.646
_exptl_absorpt_correction_T_max 0.7446
_exptl_absorpt_correction_T_min 0.6669
_exptl_absorpt_correction_type multi-scan
_exptl_absorpt_process_details
;
   11723 Corrected reflections written to file mo_1713_0m.hkl
 Estimated minimum and maximum transmission:  0.6669  0.7446
 The ratio of these values is more reliable than their absolute values!
 Additional spherical absorption correction applied with mu*r =  0.2000
 Lambda/2 correction factor = 0.0015
;
_exptl_crystal_colour Red
_exptl_crystal_density_diffrn 1.265
_exptl_crystal_density_meas ?
_exptl_crystal_description Block
_exptl_crystal_F_000 6592
_exptl_crystal_size_max 0.330
_exptl_crystal_size_mid 0.250
_exptl_crystal_size_min 0.150
_platon_squeeze_details
;
This structure exhibits heavy disorder amongst several of the rings     
(pyridine and phenyl) and the lattice solvent. The lattice solvent was  
unmodelable, and treated with SQUEEZE. The electron cout from SQUEEZE   
was 1362, almost identical to two pyridine solvent molecules per        
asymmetric unit (theory 1344). 
;
_refine_diff_density_max 0.210
_refine_diff_density_min -0.154
_refine_diff_density_rms 0.035
_refine_ls_abs_structure_details
;
 Flack x determined using 1116 quotients [(I+)-(I-)]/[(I+)+(I-)]
 (Parsons and Flack (2004), Acta Cryst. A60, s61).
;
_refine_ls_abs_structure_Flack 0.030(14)
_refine_ls_extinction_method none
_refine_ls_goodness_of_fit_ref 1.052
_refine_ls_hydrogen_treatment constr
_refine_ls_matrix_type full
_refine_ls_number_parameters 594
_refine_ls_number_reflns 3678
_refine_ls_number_restraints 292
_refine_ls_restrained_S_all 1.041
_refine_ls_R_factor_all 0.0450
_refine_ls_R_factor_gt 0.0379
_refine_ls_shift/su_max 0.000
_refine_ls_shift/su_mean 0.000
_refine_ls_structure_factor_coef Fsqd
_refine_ls_weighting_details 'w=1/[\s^2^(Fo^2^)+(0.0734P)^2^+2.1930P] where P=(Fo^2^+2Fc^2^)/3'
_refine_ls_weighting_scheme calc
_refine_ls_wR_factor_gt 0.0990
_refine_ls_wR_factor_ref 0.1031
_reflns_Friedel_coverage 0.649
_reflns_Friedel_fraction_full 0.390
_reflns_Friedel_fraction_max 0.672
_reflns_number_gt 3182
_reflns_number_total 3678
_reflns_threshold_expression 'I > 2\s(I)'
_cod_data_source_file c4cc02872d2.cif
_cod_data_source_block squeeze
_cod_depositor_comments
;
The following automatic conversions were performed:

'_chemical_melting_point' value 'not determined' was changed to '?' -
the value is undefined or not given.

Automatic conversion script
Id: cif_fix_values 2281 2013-09-26 08:29:07Z andrius 

The following automatic conversions were performed:

'_exptl_crystal_density_meas' value 'not measured' was changed to '?'
- the value is perceived as not measured.

Automatic conversion script
Id: cif_fix_values 3008 2015-01-20 13:52:24Z robertas 
;
_cod_database_code 7115273
_shelx_space_group_comment
;
The symmetry employed for this shelxl refinement is uniquely defined
by the following loop, which should always be used as a source of
symmetry information in preference to the above space-group names.
They are only intended as comments.
;
_shelx_estimated_absorpt_t_min 0.815
_shelx_estimated_absorpt_t_max 0.909
_shelxl_version_number 2013-3

loop_
_space_group_symop_operation_xyz
'x, y, z'
'-x, -y, z'
'x+1/4, -y+1/4, z+1/4'
'-x+1/4, y+1/4, z+1/4'
'x, y+1/2, z+1/2'
'-x, -y+1/2, z+1/2'
'x+1/4, -y+3/4, z+3/4'
'-x+1/4, y+3/4, z+3/4'
'x+1/2, y, z+1/2'
'-x+1/2, -y, z+1/2'
'x+3/4, -y+1/4, z+3/4'
'-x+3/4, y+1/4, z+3/4'
'x+1/2, y+1/2, z'
'-x+1/2, -y+1/2, z'
'x+3/4, -y+3/4, z+1/4'
'-x+3/4, y+3/4, z+1/4'

loop_
_atom_site_label
_atom_site_type_symbol
_atom_site_fract_x
_atom_site_fract_y
_atom_site_fract_z
_atom_site_U_iso_or_equiv
_atom_site_adp_type
_atom_site_occupancy
_atom_site_site_symmetry_order
_atom_site_calc_flag
_atom_site_refinement_flags_posn
_atom_site_refinement_flags_adp
_atom_site_refinement_flags_occupancy
_atom_site_disorder_assembly
_atom_site_disorder_group
N1 N 0.5111(3) 0.0309(2) 0.09333(17) 0.0628(15) Uani 1 1 d . . . . .
N3 N 0.5157(5) 0.1000(3) 0.17488(18) 0.094(2) Uani 1 1 d . . . . .
H3 H 0.4790 0.1033 0.1932 0.113 Uiso 1 1 calc R U . A 2
N6 N 0.3719(4) 0.0157(3) 0.14581(18) 0.0746(17) Uani 1 1 d . . . . .
H6 H 0.3687 -0.0141 0.1276 0.090 Uiso 1 1 calc R U . . .
C11 C 0.5726(4) 0.0427(3) 0.07479(19) 0.065(2) Uani 1 1 d . . . . .
C12 C 0.6024(5) 0.1006(3) 0.0759(2) 0.076(2) Uani 1 1 d . . . . .
H12A H 0.5778 0.1306 0.0881 0.091 Uiso 1 1 calc R U . . .
C13 C 0.6668(6) 0.1140(4) 0.0595(3) 0.102(3) Uani 1 1 d . . . . .
H13A H 0.6865 0.1528 0.0613 0.122 Uiso 1 1 calc R U . . .
C14 C 0.7035(6) 0.0730(5) 0.0406(3) 0.113(3) Uani 1 1 d . . . . .
H14A H 0.7480 0.0828 0.0296 0.136 Uiso 1 1 calc R U . . .
C15 C 0.6733(6) 0.0170(4) 0.0380(2) 0.094(3) Uani 1 1 d . . . . .
H15A H 0.6967 -0.0118 0.0246 0.112 Uiso 1 1 calc R U . . .
C16 C 0.6111(5) 0.0025(3) 0.0544(2) 0.074(2) Uani 1 1 d . . . . .
H16A H 0.5924 -0.0366 0.0521 0.089 Uiso 1 1 calc R U . . .
N2 N 0.4141(7) 0.1555(5) 0.1078(4) 0.064(4) Uani 0.740(16) 1 d . . P B 1
C21 C 0.4315(7) 0.1656(5) 0.0756(3) 0.069(3) Uani 0.740(16) 1 d . . P B 1
H21A H 0.4578 0.1363 0.0636 0.083 Uiso 0.740(16) 1 calc R U P B 1
C22 C 0.4118(7) 0.2169(5) 0.0601(4) 0.097(4) Uani 0.740(16) 1 d . . P B 1
H22A H 0.4243 0.2239 0.0377 0.117 Uiso 0.740(16) 1 calc R U P B 1
C23 C 0.3720(8) 0.2595(7) 0.0787(5) 0.095(4) Uani 0.740(16) 1 d . . P B 1
H23A H 0.3591 0.2961 0.0688 0.114 Uiso 0.740(16) 1 calc R U P B 1
C24 C 0.3528(10) 0.2489(10) 0.1094(6) 0.109(6) Uani 0.740(16) 1 d . . P B 1
H24A H 0.3247 0.2771 0.1214 0.131 Uiso 0.740(16) 1 calc R U P B 1
C25 C 0.3745(7) 0.1949(6) 0.1246(4) 0.095(5) Uani 0.740(16) 1 d . . P B 1
H25A H 0.3607 0.1869 0.1468 0.113 Uiso 0.740(16) 1 calc R U P B 1
Mn1 Mn 0.45956(6) 0.07410(4) 0.13104(10) 0.0662(4) Uani 1 1 d . . . . .
N2A N 0.414(2) 0.1618(14) 0.1219(8) 0.107(18) Uani 0.260(16) 1 d D U P B 2
C21A C 0.386(2) 0.1692(12) 0.0917(8) 0.091(15) Uani 0.260(16) 1 d D U P B 2
H21B H 0.3928 0.1397 0.0753 0.109 Uiso 0.260(16) 1 calc R U P B 2
C22A C 0.345(3) 0.2198(16) 0.0845(8) 0.117(17) Uani 0.260(16) 1 d D U P B 2
H22B H 0.3251 0.2249 0.0630 0.141 Uiso 0.260(16) 1 calc R U P B 2
C23A C 0.335(3) 0.2631(15) 0.1086(8) 0.15(2) Uani 0.260(16) 1 d D U P B 2
H23B H 0.3074 0.2978 0.1038 0.176 Uiso 0.260(16) 1 calc R U P B 2
C24A C 0.365(3) 0.2543(14) 0.1398(7) 0.156(18) Uani 0.260(16) 1 d D U P B 2
H24B H 0.3590 0.2827 0.1568 0.187 Uiso 0.260(16) 1 calc R U P B 2
C25A C 0.405(3) 0.2025(15) 0.1452(7) 0.167(19) Uani 0.260(16) 1 d D U P B 2
H25B H 0.4256 0.1960 0.1664 0.201 Uiso 0.260(16) 1 calc R U P B 2
C41 C 0.4440(7) 0.0512(6) 0.2474(3) 0.086(3) Uani 0.910(19) 1 d . . P C 1
C42 C 0.4933(7) 0.0801(5) 0.2679(2) 0.085(3) Uani 0.910(19) 1 d . . P C 1
H42A H 0.5430 0.0673 0.2682 0.102 Uiso 0.910(19) 1 calc R U P C 1
C43 C 0.4735(11) 0.1259(6) 0.2877(3) 0.116(5) Uani 0.910(19) 1 d . . P C 1
H43A H 0.5086 0.1418 0.3026 0.140 Uiso 0.910(19) 1 calc R U P C 1
C44 C 0.4021(16) 0.1507(7) 0.2867(4) 0.161(8) Uani 0.910(19) 1 d . . P C 1
H44A H 0.3901 0.1864 0.2979 0.193 Uiso 0.910(19) 1 calc R U P C 1
C45 C 0.3509(11) 0.1195(10) 0.2684(4) 0.175(9) Uani 0.910(19) 1 d . . P C 1
H45A H 0.3006 0.1302 0.2700 0.210 Uiso 0.910(19) 1 calc R U P C 1
C46 C 0.3706(6) 0.0731(7) 0.2478(3) 0.105(4) Uani 0.910(19) 1 d . . P C 1
H46A H 0.3346 0.0557 0.2338 0.126 Uiso 0.910(19) 1 calc R U P C 1
N4 N 0.4622(3) 0.0068(3) 0.22505(17) 0.0747(18) Uani 1 1 d . . . . .
C41A C 0.434(4) 0.054(3) 0.2451(15) 0.080(18) Uiso 0.090(19) 1 d D U P C 2
C42A C 0.469(3) 0.103(3) 0.2587(15) 0.083(18) Uani 0.090(19) 1 d D U P C 2
H42B H 0.5163 0.1138 0.2512 0.099 Uiso 0.090(19) 1 calc R U P C 2
C43A C 0.435(3) 0.136(3) 0.2834(15) 0.080(18) Uani 0.090(19) 1 d D U P C 2
H43B H 0.4585 0.1691 0.2926 0.096 Uiso 0.090(19) 1 calc R U P C 2
C44A C 0.365(3) 0.119(3) 0.2943(15) 0.077(18) Uani 0.090(19) 1 d D U P C 2
H44B H 0.3419 0.1408 0.3111 0.093 Uiso 0.090(19) 1 calc R U P C 2
C45A C 0.330(3) 0.070(3) 0.2808(16) 0.076(18) Uani 0.090(19) 1 d D U P C 2
H45B H 0.2829 0.0589 0.2884 0.091 Uiso 0.090(19) 1 calc R U P C 2
C46A C 0.364(3) 0.037(3) 0.2562(15) 0.076(18) Uani 0.090(19) 1 d D U P C 2
H46B H 0.3402 0.0030 0.2470 0.091 Uiso 0.090(19) 1 calc R U P C 2
N5 N 0.312(2) -0.089(2) 0.2003(12) 0.14(2) Uani 0.185(15) 1 d D U P D 1
C51 C 0.307(3) -0.105(2) 0.2319(11) 0.14(2) Uani 0.185(15) 1 d D U P D 1
H51A H 0.3431 -0.0918 0.2473 0.166 Uiso 0.185(15) 1 calc R U P D 1
C52 C 0.250(3) -0.142(3) 0.2422(10) 0.14(2) Uani 0.185(15) 1 d D U P D 1
H52A H 0.2467 -0.1535 0.2647 0.169 Uiso 0.185(15) 1 calc R U P D 1
C53 C 0.198(2) -0.160(2) 0.2193(12) 0.143(19) Uani 0.185(15) 1 d D U P D 1
H53A H 0.1591 -0.1855 0.2259 0.171 Uiso 0.185(15) 1 calc R U P D 1
C54 C 0.204(2) -0.143(2) 0.1865(12) 0.145(19) Uani 0.185(15) 1 d D U P D 1
H54A H 0.1692 -0.1550 0.1706 0.174 Uiso 0.185(15) 1 calc R U P D 1
C55 C 0.263(2) -0.106(2) 0.1778(11) 0.139(19) Uani 0.185(15) 1 d D U P D 1
H55A H 0.2676 -0.0935 0.1555 0.167 Uiso 0.185(15) 1 calc R U P D 1
Mn2 Mn 0.40739(6) -0.03378(5) 0.18739(10) 0.0731(4) Uani 1 1 d . . . . .
N5A N 0.3101(8) -0.0770(7) 0.2088(3) 0.102(4) Uani 0.815(15) 1 d . . P D 2
C51A C 0.3187(10) -0.1263(7) 0.2273(3) 0.106(5) Uani 0.815(15) 1 d . . P D 2
H51B H 0.3672 -0.1402 0.2312 0.128 Uiso 0.815(15) 1 calc R U P D 2
C52A C 0.2608(14) -0.1577(8) 0.2408(4) 0.116(6) Uani 0.815(15) 1 d . . P D 2
H52B H 0.2684 -0.1946 0.2515 0.140 Uiso 0.815(15) 1 calc R U P D 2
C53A C 0.1926(12) -0.1334(11) 0.2383(4) 0.145(7) Uani 0.815(15) 1 d . . P D 2
H53B H 0.1533 -0.1491 0.2510 0.175 Uiso 0.815(15) 1 calc R U P D 2
C54A C 0.1803(9) -0.0877(10) 0.2180(5) 0.179(9) Uani 0.815(15) 1 d . . P D 2
H54B H 0.1316 -0.0757 0.2128 0.215 Uiso 0.815(15) 1 calc R U P D 2
C55A C 0.2402(9) -0.0583(7) 0.2046(4) 0.122(5) Uani 0.815(15) 1 d . . P D 2
H55B H 0.2317 -0.0235 0.1920 0.147 Uiso 0.815(15) 1 calc R U P D 2
C61 C 0.3035(5) 0.0427(3) 0.1461(2) 0.069(2) Uani 1 1 d . . . . .
C62 C 0.2890(6) 0.0860(5) 0.1698(3) 0.107(3) Uani 1 1 d . . . . .
H62A H 0.3268 0.0976 0.1846 0.129 Uiso 1 1 calc R U . . .
C63 C 0.2203(8) 0.1125(5) 0.1720(4) 0.132(4) Uani 1 1 d . . . . .
H63A H 0.2115 0.1413 0.1887 0.159 Uiso 1 1 calc R U . . .
C64 C 0.1640(10) 0.0977(7) 0.1501(4) 0.145(5) Uani 1 1 d . . . . .
H64A H 0.1164 0.1146 0.1521 0.174 Uiso 1 1 calc R U . . .
C65 C 0.1796(7) 0.0586(9) 0.1262(4) 0.162(7) Uani 1 1 d . . . . .
H65A H 0.1430 0.0504 0.1101 0.195 Uiso 1 1 calc R U . . .
C66 C 0.2487(6) 0.0287(5) 0.1238(2) 0.106(3) Uani 1 1 d . . . . .
H66A H 0.2567 -0.0002 0.1072 0.128 Uiso 1 1 calc R U . . .
C81 C 0.5090(8) 0.1657(8) 0.1782(5) 0.083(6) Uani 0.529(11) 1 d . U P E 1
C82 C 0.4687(10) 0.1970(7) 0.2015(4) 0.082(5) Uani 0.529(11) 1 d . U P E 1
H82A H 0.4372 0.1755 0.2159 0.098 Uiso 0.529(11) 1 calc R U P E 1
C83 C 0.4718(11) 0.2565(10) 0.2047(5) 0.107(6) Uani 0.529(11) 1 d . U P E 1
H83A H 0.4402 0.2767 0.2196 0.129 Uiso 0.529(11) 1 calc R U P E 1
C84 C 0.5217(13) 0.2869(10) 0.1860(6) 0.116(7) Uani 0.529(11) 1 d . U P E 1
H84A H 0.5274 0.3283 0.1889 0.139 Uiso 0.529(11) 1 calc R U P E 1
C85 C 0.5653(14) 0.2562(10) 0.1623(7) 0.137(8) Uani 0.529(11) 1 d . U P E 1
H85A H 0.5990 0.2770 0.1486 0.164 Uiso 0.529(11) 1 calc R U P E 1
C86 C 0.5571(10) 0.1944(10) 0.1596(5) 0.099(6) Uani 0.529(11) 1 d . U P E 1
H86A H 0.5864 0.1731 0.1442 0.119 Uiso 0.529(11) 1 calc R U P E 1
C91 C 0.5635(18) 0.1546(9) 0.1752(5) 0.097(6) Uani 0.471(11) 1 d . U P E 2
C92 C 0.6257(15) 0.1626(9) 0.1525(4) 0.106(6) Uani 0.471(11) 1 d . U P E 2
H92A H 0.6372 0.1324 0.1370 0.128 Uiso 0.471(11) 1 calc R U P E 2
C93 C 0.6667(15) 0.2126(9) 0.1535(5) 0.123(6) Uani 0.471(11) 1 d . U P E 2
H93A H 0.7067 0.2162 0.1385 0.148 Uiso 0.471(11) 1 calc R U P E 2
C94 C 0.6540(17) 0.2569(10) 0.1743(6) 0.135(7) Uani 0.471(11) 1 d . U P E 2
H94A H 0.6838 0.2914 0.1743 0.162 Uiso 0.471(11) 1 calc R U P E 2
C95 C 0.5942(18) 0.2509(10) 0.1965(6) 0.132(7) Uani 0.471(11) 1 d . U P E 2
H95A H 0.5823 0.2823 0.2111 0.159 Uiso 0.471(11) 1 calc R U P E 2
C96 C 0.5533(16) 0.1994(8) 0.1970(5) 0.115(6) Uani 0.471(11) 1 d . U P E 2
H96A H 0.5163 0.1953 0.2133 0.138 Uiso 0.471(11) 1 calc R U P E 2

loop_
_atom_site_aniso_label
_atom_site_aniso_U_11
_atom_site_aniso_U_22
_atom_site_aniso_U_33
_atom_site_aniso_U_23
_atom_site_aniso_U_13
_atom_site_aniso_U_12
N1 0.091(4) 0.046(3) 0.052(4) 0.006(3) 0.007(3) -0.007(3)
N3 0.180(7) 0.053(4) 0.049(4) -0.009(3) -0.009(4) -0.006(4)
N6 0.098(5) 0.076(4) 0.050(4) -0.010(3) -0.003(3) -0.009(4)
C11 0.095(6) 0.064(5) 0.036(4) 0.004(3) 0.000(4) 0.012(4)
C12 0.101(6) 0.058(5) 0.069(5) -0.009(4) 0.005(5) -0.020(4)
C13 0.116(7) 0.094(6) 0.096(7) 0.004(6) 0.016(6) -0.020(6)
C14 0.107(8) 0.117(9) 0.115(9) 0.014(7) 0.031(6) -0.003(7)
C15 0.118(7) 0.090(7) 0.073(6) 0.015(5) 0.028(6) 0.029(6)
C16 0.102(6) 0.074(5) 0.046(4) 0.008(4) 0.001(4) 0.001(4)
N2 0.082(8) 0.046(6) 0.065(10) -0.006(6) 0.001(7) 0.003(5)
C21 0.089(8) 0.064(7) 0.054(8) -0.002(6) -0.001(6) 0.002(6)
C22 0.120(11) 0.090(9) 0.082(9) 0.012(7) -0.007(8) 0.030(8)
C23 0.102(10) 0.087(10) 0.095(12) 0.006(9) -0.023(8) 0.019(8)
C24 0.102(10) 0.093(14) 0.133(19) -0.028(13) -0.010(10) 0.023(9)
C25 0.101(10) 0.073(10) 0.109(13) -0.009(9) -0.003(9) 0.020(8)
Mn1 0.0995(8) 0.0523(5) 0.0470(6) 0.0007(5) 0.0047(6) -0.0004(6)
N2A 0.16(4) 0.10(3) 0.06(3) 0.01(2) -0.04(3) 0.00(2)
C21A 0.15(3) 0.09(2) 0.03(2) -0.041(19) -0.04(2) 0.07(2)
C22A 0.19(4) 0.09(3) 0.07(2) -0.04(2) -0.08(3) 0.09(3)
C23A 0.28(5) 0.06(2) 0.11(3) 0.01(2) -0.05(4) 0.05(3)
C24A 0.30(5) 0.08(2) 0.08(3) 0.00(2) -0.07(3) 0.05(3)
C25A 0.28(5) 0.13(3) 0.09(3) -0.02(2) -0.09(3) 0.08(3)
C41 0.101(8) 0.117(7) 0.039(6) -0.009(5) 0.005(5) 0.013(7)
C42 0.116(8) 0.102(8) 0.036(5) -0.004(5) -0.003(5) -0.030(6)
C43 0.183(15) 0.106(8) 0.060(7) -0.013(7) 0.010(8) -0.020(10)
C44 0.27(2) 0.141(13) 0.071(10) -0.036(9) 0.002(12) 0.018(16)
C45 0.211(17) 0.215(19) 0.100(11) -0.048(13) -0.002(12) 0.120(15)
C46 0.099(8) 0.149(11) 0.066(7) -0.004(7) -0.014(6) 0.017(8)
N4 0.075(4) 0.107(5) 0.042(4) 0.010(3) -0.003(3) -0.020(4)
C42A 0.08(2) 0.08(2) 0.08(2) 0.051(11) 0.048(11) 0.050(11)
C43A 0.08(2) 0.08(2) 0.08(2) 0.020(10) 0.025(10) 0.025(10)
C44A 0.07(2) 0.08(2) 0.08(2) 0.018(12) 0.029(12) 0.027(12)
C45A 0.075(19) 0.08(2) 0.07(2) 0.015(10) 0.028(10) 0.027(10)
C46A 0.08(2) 0.08(2) 0.07(2) 0.041(10) 0.053(11) 0.049(11)
N5 0.09(2) 0.18(3) 0.14(3) 0.13(3) -0.048(19) -0.06(2)
C51 0.09(2) 0.18(3) 0.14(3) 0.13(3) -0.043(19) -0.07(2)
C52 0.10(2) 0.18(3) 0.15(3) 0.13(3) -0.04(2) -0.07(2)
C53 0.10(2) 0.18(3) 0.15(3) 0.12(3) -0.042(19) -0.07(2)
C54 0.10(2) 0.18(3) 0.15(3) 0.11(3) -0.047(19) -0.07(2)
C55 0.10(2) 0.18(3) 0.14(3) 0.12(3) -0.048(19) -0.07(2)
Mn2 0.0897(8) 0.0863(8) 0.0433(6) 0.0149(6) -0.0072(6) -0.0251(7)
N5A 0.102(9) 0.146(10) 0.059(7) 0.037(7) -0.032(6) -0.046(7)
C51A 0.153(13) 0.121(11) 0.045(7) 0.028(7) -0.038(8) -0.038(10)
C52A 0.161(16) 0.121(11) 0.068(9) 0.034(8) -0.014(9) -0.072(12)
C53A 0.124(14) 0.23(2) 0.081(11) 0.022(12) 0.010(10) -0.054(14)
C54A 0.121(12) 0.24(2) 0.17(2) 0.096(18) 0.029(12) -0.052(13)
C55A 0.129(12) 0.131(11) 0.106(11) 0.029(9) 0.000(9) -0.037(10)
C61 0.080(6) 0.081(5) 0.045(4) 0.006(4) -0.001(4) -0.015(4)
C62 0.100(7) 0.106(7) 0.115(9) -0.004(6) -0.005(6) 0.019(6)
C63 0.131(10) 0.120(9) 0.145(12) 0.015(8) 0.036(9) 0.004(8)
C64 0.156(13) 0.162(12) 0.118(12) 0.044(10) 0.018(11) 0.037(10)
C65 0.082(8) 0.30(2) 0.106(11) 0.101(13) -0.012(7) -0.017(10)
C66 0.116(8) 0.156(8) 0.046(5) 0.013(5) 0.002(5) -0.037(7)
C81 0.039(8) 0.105(14) 0.105(15) 0.025(10) 0.002(9) -0.002(9)
C82 0.113(14) 0.071(10) 0.062(10) -0.002(8) -0.008(9) -0.008(9)
C83 0.112(14) 0.124(15) 0.087(13) -0.052(11) -0.017(10) 0.010(12)
C84 0.123(15) 0.121(15) 0.105(16) -0.024(13) 0.000(13) -0.019(13)
C85 0.151(19) 0.118(17) 0.14(2) 0.003(14) -0.007(15) -0.048(15)
C86 0.092(12) 0.129(16) 0.077(13) -0.047(12) -0.002(10) -0.015(13)
C91 0.186(15) 0.068(9) 0.038(8) -0.005(7) -0.009(8) -0.050(10)
C92 0.191(15) 0.082(8) 0.046(8) -0.005(7) -0.003(8) -0.059(9)
C93 0.214(15) 0.093(9) 0.064(9) -0.007(7) 0.008(9) -0.063(9)
C94 0.233(16) 0.094(9) 0.079(10) -0.012(8) 0.009(9) -0.063(10)
C95 0.227(16) 0.091(9) 0.078(10) -0.024(8) 0.008(9) -0.058(10)
C96 0.204(16) 0.084(9) 0.057(9) -0.025(7) -0.001(9) -0.051(9)

loop_
_atom_type_symbol
_atom_type_description
_atom_type_scat_dispersion_real
_atom_type_scat_dispersion_imag
_atom_type_scat_source
C C 0.0033 0.0016 'International Tables Vol C Tables 4.2.6.8 and 6.1.1.4'
H H 0.0000 0.0000 'International Tables Vol C Tables 4.2.6.8 and 6.1.1.4'
N N 0.0061 0.0033 'International Tables Vol C Tables 4.2.6.8 and 6.1.1.4'
Mn Mn 0.3368 0.7283 'International Tables Vol C Tables 4.2.6.8 and 6.1.1.4'

loop_
_geom_angle_atom_site_label_1
_geom_angle_atom_site_label_2
_geom_angle_atom_site_label_3
_geom_angle
_geom_angle_site_symmetry_1
_geom_angle_site_symmetry_3
C11 N1 N1 114.3(6) . 2_655
C11 N1 Mn1 133.7(5) . .
N1 N1 Mn1 109.4(4) 2_655 .
C91 N3 Mn2 101.3(13) . 2_655
C91 N3 Mn1 120.6(8) . .
Mn2 N3 Mn1 108.8(3) 2_655 .
C61 N6 Mn2 119.9(5) . .
C61 N6 Mn1 113.4(5) . .
Mn2 N6 Mn1 108.5(3) . .
N1 C11 C16 126.7(7) . .
N1 C11 C12 118.3(7) . .
C16 C11 C12 115.0(7) . .
C13 C12 C11 120.7(8) . .
C14 C13 C12 122.2(9) . .
C13 C14 C15 117.7(9) . .
C16 C15 C14 121.2(9) . .
C15 C16 C11 123.0(8) . .
C25 N2 C21 120.3(12) . .
C25 N2 Mn1 122.5(11) . .
C21 N2 Mn1 117.1(8) . .
N2 C21 C22 121.3(13) . .
C21 C22 C23 117.8(14) . .
C24 C23 C22 120.9(17) . .
C23 C24 C25 119.5(17) . .
N2 C25 C24 120.1(16) . .
N1 Mn1 N3 122.3(3) . .
N1 Mn1 N6 104.8(2) . .
N3 Mn1 N6 107.0(3) . .
N1 Mn1 N2A 118.9(10) . .
N3 Mn1 N2A 94.1(8) . .
N6 Mn1 N2A 108.9(12) . .
N1 Mn1 N2 104.5(4) . .
N3 Mn1 N2 107.6(4) . .
N6 Mn1 N2 110.4(4) . .
C25A N2A C21A 120.7(18) . .
C25A N2A Mn1 124.1(18) . .
C21A N2A Mn1 114.4(19) . .
N2A C21A C22A 120.0(16) . .
C21A C22A C23A 120.2(17) . .
C24A C23A C22A 118.6(17) . .
C25A C24A C23A 117.8(17) . .
N2A C25A C24A 122.7(18) . .
C42 C41 N4 125.2(11) . .
C42 C41 C46 115.8(10) . .
N4 C41 C46 118.8(10) . .
C43 C42 C41 122.8(13) . .
C42 C43 C44 121.9(13) . .
C45 C44 C43 115.5(13) . .
C44 C45 C46 122.3(16) . .
C45 C46 C41 120.8(13) . .
C41 N4 N4 112.9(7) . 2_655
N4 N4 C41A 120(3) 2_655 .
C41 N4 Mn2 133.9(6) . .
N4 N4 Mn2 112.3(4) 2_655 .
C41A N4 Mn2 126(3) . .
C42A C41A C46A 120(2) . .
C42A C41A N4 131(4) . .
C46A C41A N4 107(4) . .
C41A C42A C43A 121(2) . .
C44A C43A C42A 119.1(18) . .
C45A C44A C43A 120.8(19) . .
C44A C45A C46A 121(2) . .
C45A C46A C41A 119(2) . .
C51 N5 C55 122.2(19) . .
C51 N5 Mn2 115(2) . .
C55 N5 Mn2 122(2) . .
N5 C51 C52 119.8(18) . .
C51 C52 C53 119.1(18) . .
C54 C53 C52 119.7(18) . .
C53 C54 C55 118.4(17) . .
N5 C55 C54 120.8(18) . .
N4 Mn2 N3 100.0(3) . 2_655
N4 Mn2 N6 120.4(2) . .
N3 Mn2 N6 112.7(3) 2_655 .
N4 Mn2 N5A 107.3(3) . .
N3 Mn2 N5A 108.3(5) 2_655 .
N6 Mn2 N5A 107.5(4) . .
N4 Mn2 N5 117.6(14) . .
N3 Mn2 N5 100.5(16) 2_655 .
N6 Mn2 N5 104.1(12) . .
C51A N5A C55A 115.8(12) . .
C51A N5A Mn2 119.4(12) . .
C55A N5A Mn2 124.7(10) . .
N5A C51A C52A 123.7(15) . .
C53A C52A C51A 117.3(16) . .
C54A C53A C52A 120.6(16) . .
C53A C54A C55A 118.6(17) . .
N5A C55A C54A 122.8(15) . .
C66 C61 N6 122.8(8) . .
C66 C61 C62 118.2(9) . .
N6 C61 C62 119.0(7) . .
C63 C62 C61 121.2(11) . .
C62 C63 C64 121.0(13) . .
C65 C64 C63 117.5(14) . .
C64 C65 C66 123.1(13) . .
C61 C66 C65 118.8(11) . .
C86 C81 C82 119.0(17) . .
C83 C82 C81 123.4(18) . .
C82 C83 C84 118.2(18) . .
C83 C84 C85 120(2) . .
C86 C85 C84 118(2) . .
C81 C86 C85 121(2) . .
C96 C91 C92 114.9(19) . .
C96 C91 N3 123(2) . .
C92 C91 N3 122.6(16) . .
C93 C92 C91 121(2) . .
C94 C93 C92 123(2) . .
C93 C94 C95 118(2) . .
C96 C95 C94 120(2) . .
C91 C96 C95 123(2) . .

loop_
_geom_bond_atom_site_label_1
_geom_bond_atom_site_label_2
_geom_bond_distance
_geom_bond_site_symmetry_2
N1 C11 1.375(9) .
N1 N1 1.454(10) 2_655
N1 Mn1 2.040(6) .
N3 C91 1.51(2) .
N3 Mn2 2.111(7) 2_655
N3 Mn1 2.131(6) .
N6 C61 1.386(10) .
N6 Mn2 2.122(6) .
N6 Mn1 2.156(6) .
C11 C16 1.414(11) .
C11 C12 1.417(10) .
C12 C13 1.380(12) .
C13 C14 1.375(14) .
C14 C15 1.383(14) .
C15 C16 1.352(12) .
N2 C25 1.331(18) .
N2 C21 1.362(19) .
N2 Mn1 2.226(12) .
C21 C22 1.367(15) .
C22 C23 1.42(2) .
C23 C24 1.31(3) .
C24 C25 1.42(3) .
Mn1 N2A 2.18(3) .
N2A C25A 1.327(14) .
N2A C21A 1.340(14) .
C21A C22A 1.390(13) .
C22A C23A 1.396(14) .
C23A C24A 1.395(14) .
C24A C25A 1.390(14) .
C41 C42 1.387(15) .
C41 N4 1.391(12) .
C41 C46 1.426(15) .
C42 C43 1.358(16) .
C43 C44 1.41(2) .
C44 C45 1.38(2) .
C45 C46 1.387(19) .
N4 N4 1.409(12) 2_655
N4 C41A 1.43(5) .
N4 Mn2 2.040(6) .
C41A C42A 1.388(15) .
C41A C46A 1.41(4) .
C42A C43A 1.391(14) .
C43A C44A 1.390(14) .
C44A C45A 1.388(14) .
C45A C46A 1.392(14) .
N5 C51 1.335(14) .
N5 C55 1.336(14) .
N5 Mn2 2.20(3) .
C51 C52 1.392(14) .
C52 C53 1.393(14) .
C53 C54 1.389(14) .
C54 C55 1.390(14) .
Mn2 N3 2.111(7) 2_655
Mn2 N5A 2.199(12) .
N5A C51A 1.352(17) .
N5A C55A 1.352(19) .
C51A C52A 1.383(19) .
C52A C53A 1.36(3) .
C53A C54A 1.34(2) .
C54A C55A 1.386(18) .
C61 C66 1.382(12) .
C61 C62 1.396(13) .
C62 C63 1.389(15) .
C63 C64 1.395(19) .
C64 C65 1.34(2) .
C65 C66 1.431(18) .
C81 C86 1.32(3) .
C81 C82 1.39(2) .
C82 C83 1.35(2) .
C83 C84 1.37(3) .
C84 C85 1.43(3) .
C85 C86 1.41(3) .
C91 C96 1.35(3) .
C91 C92 1.47(3) .
C92 C93 1.36(2) .
C93 C94 1.33(3) .
C94 C95 1.42(4) .
C95 C96 1.38(3) .

loop_
_geom_torsion_atom_site_label_1
_geom_torsion_atom_site_label_2
_geom_torsion_atom_site_label_3
_geom_torsion_atom_site_label_4
_geom_torsion
_geom_torsion_site_symmetry_1
_geom_torsion_site_symmetry_4
N1 N1 C11 C16 5.4(10) 2_655 .
Mn1 N1 C11 C16 164.8(6) . .
N1 N1 C11 C12 -174.0(6) 2_655 .
Mn1 N1 C11 C12 -14.6(10) . .
N1 C11 C12 C13 175.8(8) . .
C16 C11 C12 C13 -3.6(11) . .
C11 C12 C13 C14 2.3(15) . .
C12 C13 C14 C15 0.6(16) . .
C13 C14 C15 C16 -1.9(16) . .
C14 C15 C16 C11 0.4(14) . .
N1 C11 C16 C15 -177.0(8) . .
C12 C11 C16 C15 2.4(11) . .
C25 N2 C21 C22 3(2) . .
Mn1 N2 C21 C22 -173.9(9) . .
N2 C21 C22 C23 0(2) . .
C21 C22 C23 C24 -2(2) . .
C22 C23 C24 C25 2(3) . .
C21 N2 C25 C24 -3(2) . .
Mn1 N2 C25 C24 173.9(11) . .
C23 C24 C25 N2 0(2) . .
C25A N2A C21A C22A 0.0(5) . .
Mn1 N2A C21A C22A 170(3) . .
N2A C21A C22A C23A 0.0(4) . .
C21A C22A C23A C24A -0.1(10) . .
C22A C23A C24A C25A 0.0(13) . .
C21A N2A C25A C24A 0.0(10) . .
Mn1 N2A C25A C24A -170(3) . .
C23A C24A C25A N2A 0.0(13) . .
N4 C41 C42 C43 175.5(10) . .
C46 C41 C42 C43 0.8(17) . .
C41 C42 C43 C44 -5.2(19) . .
C42 C43 C44 C45 10(2) . .
C43 C44 C45 C46 -11(3) . .
C44 C45 C46 C41 7(3) . .
C42 C41 C46 C45 -1.5(19) . .
N4 C41 C46 C45 -176.6(12) . .
C42 C41 N4 N4 -0.3(14) . 2_655
C46 C41 N4 N4 174.3(11) . 2_655
C42 C41 N4 C41A -159(21) . .
C46 C41 N4 C41A 16(20) . .
C42 C41 N4 Mn2 -168.5(8) . .
C46 C41 N4 Mn2 6.1(17) . .
C41 N4 C41A C42A 45(17) . .
N4 N4 C41A C42A 22(6) 2_655 .
Mn2 N4 C41A C42A -144(4) . .
C41 N4 C41A C46A -122(21) . .
N4 N4 C41A C46A -145(3) 2_655 .
Mn2 N4 C41A C46A 49(4) . .
C46A C41A C42A C43A 0.0(4) . .
N4 C41A C42A C43A -166(7) . .
C41A C42A C43A C44A 0.1(4) . .
C42A C43A C44A C45A -0.2(10) . .
C43A C44A C45A C46A 0.3(13) . .
C44A C45A C46A C41A -0.2(13) . .
C42A C41A C46A C45A 0.0(9) . .
N4 C41A C46A C45A 169(6) . .
C55 N5 C51 C52 0.0(5) . .
Mn2 N5 C51 C52 -178(4) . .
N5 C51 C52 C53 0.0(4) . .
C51 C52 C53 C54 -0.1(10) . .
C52 C53 C54 C55 0.2(13) . .
C51 N5 C55 C54 0.1(10) . .
Mn2 N5 C55 C54 178(4) . .
C53 C54 C55 N5 -0.2(13) . .
C55A N5A C51A C52A 1(2) . .
Mn2 N5A C51A C52A -177.8(10) . .
N5A C51A C52A C53A -7(2) . .
C51A C52A C53A C54A 13(3) . .
C52A C53A C54A C55A -12(3) . .
C51A N5A C55A C54A -1(2) . .
Mn2 N5A C55A C54A 178.5(14) . .
C53A C54A C55A N5A 6(3) . .
Mn2 N6 C61 C66 -118.5(7) . .
Mn1 N6 C61 C66 111.1(7) . .
Mn2 N6 C61 C62 61.7(9) . .
Mn1 N6 C61 C62 -68.6(8) . .
C66 C61 C62 C63 3.1(14) . .
N6 C61 C62 C63 -177.2(9) . .
C61 C62 C63 C64 -1.5(17) . .
C62 C63 C64 C65 -2(2) . .
C63 C64 C65 C66 5(2) . .
N6 C61 C66 C65 179.5(8) . .
C62 C61 C66 C65 -0.8(12) . .
C64 C65 C66 C61 -3.3(18) . .
C86 C81 C82 C83 5(3) . .
C81 C82 C83 C84 -6(3) . .
C82 C83 C84 C85 4(3) . .
C83 C84 C85 C86 -2(4) . .
C82 C81 C86 C85 -3(3) . .
C84 C85 C86 C81 1(3) . .
Mn2 N3 C91 C96 -116(2) 2_655 .
Mn1 N3 C91 C96 124(2) . .
Mn2 N3 C91 C92 63(2) 2_655 .
Mn1 N3 C91 C92 -57(3) . .
C96 C91 C92 C93 -2(4) . .
N3 C91 C92 C93 179(2) . .
C91 C92 C93 C94 0(4) . .
C92 C93 C94 C95 0(4) . .
C93 C94 C95 C96 3(4) . .
C92 C91 C96 C95 5(4) . .
N3 C91 C96 C95 -177(2) . .
C94 C95 C96 C91 -5(4) . .

loop_
_platon_squeeze_void_nr
_platon_squeeze_void_average_x
_platon_squeeze_void_average_y
_platon_squeeze_void_average_z
_platon_squeeze_void_volume
_platon_squeeze_void_count_electrons
_platon_squeeze_void_content
1 -0.027 0.025 0.049 4564 1362 ' '
